data_2312281
loop_
_publ_author_name
'Scheepers, Matthew Clarke'
'Lemmerer, Andreas'

_publ_section_title
;
 The synthesis and characterization of a series of cocrystals of an
 isoniazid derivative with butan-2-one and propan-2-one.
;
_journal_coeditor_code DV3024
_journal_issue 9
_journal_name_full 'Acta crystallographica. Section C, Structural chemistry'
_journal_paper_doi 10.1107/S2053229623007179
_journal_volume 79
_journal_year 2023
_chemical_formula_iupac 'C10 H13 N3 O, C7 H6 O4'
_chemical_formula_moiety 'C10 H13 N3 O, C7 H6 O4'
_chemical_formula_sum 'C17 H19 N3 O5'
_chemical_formula_weight 345.35
_chemical_name_systematic
;
<i>N</i>'-(Butan-2-ylidene)pyridine-4-carbohydrazide;
2,5-dihydroxybenzoic acid
;
_space_group_IT_number 2
_space_group_name_Hall '-P 1'
_space_group_name_H-M_alt 'P -1'
_symmetry_cell_setting triclinic
_symmetry_space_group_name_Hall '-P 1'
_symmetry_space_group_name_H-M 'P -1'
_atom_sites_solution_hydrogens mixed
_atom_sites_solution_primary dual
_atom_sites_solution_secondary dual
_audit_conform_dict_name cif_core.dic
_audit_conform_dict_version 2.4.5
_audit_creation_method 'WinGX routine CIF_UPDATE'
_cell_angle_alpha 92.383(2)
_cell_angle_beta 93.092(2)
_cell_angle_gamma 90.666(2)
_cell_formula_units_Z 4
_cell_length_a 9.2054(3)
_cell_length_b 11.5589(4)
_cell_length_c 15.6268(6)
_cell_measurement_reflns_used 9903
_cell_measurement_temperature 123(2)
_cell_measurement_theta_max 27.27
_cell_measurement_theta_min 2.24
_cell_volume 1658.74(10)
_computing_molecular_graphics
;
ORTEP-3 for Windows (Farrugia, 2012)
;
_computing_publication_material
;
WinGX (Farrugia, 2012)
;
_computing_structure_refinement
;
SHELXL2018 (Sheldrick, 2015<i>b</i>)
;
_computing_structure_solution
;
SHELXT2018 (Sheldrick, 2015<i>a</i>)
;
_diffrn_ambient_temperature 123(2)
_diffrn_measured_fraction_theta_full 0.999
_diffrn_measured_fraction_theta_max 1
_diffrn_measurement_device_type 'Bruker APEXII CCD'
_diffrn_measurement_method '\f and \w scans'
_diffrn_radiation_probe x-ray
_diffrn_radiation_type MoK\a
_diffrn_radiation_wavelength 0.71073
_diffrn_reflns_av_R_equivalents 0.0794
_diffrn_reflns_av_unetI/netI 0.0543
_diffrn_reflns_limit_h_max 12
_diffrn_reflns_limit_h_min -12
_diffrn_reflns_limit_k_max 15
_diffrn_reflns_limit_k_min -15
_diffrn_reflns_limit_l_max 20
_diffrn_reflns_limit_l_min -20
_diffrn_reflns_number 73254
_diffrn_reflns_theta_full 25.242
_diffrn_reflns_theta_max 28
_diffrn_reflns_theta_min 1.763
_diffrn_standards_number 0
_exptl_absorpt_coefficient_mu 0.103
_exptl_absorpt_correction_type none
_exptl_crystal_colour colourless
_exptl_crystal_density_diffrn 1.383
_exptl_crystal_density_method 'not measured'
_exptl_crystal_description plate
_exptl_crystal_F_000 728
_exptl_crystal_size_max 0.445
_exptl_crystal_size_mid 0.38
_exptl_crystal_size_min 0.134
_refine_diff_density_max 1.331
_refine_diff_density_min -0.676
_refine_ls_extinction_method none
_refine_ls_goodness_of_fit_ref 1.044
_refine_ls_hydrogen_treatment mixed
_refine_ls_matrix_type full
_refine_ls_number_constraints 0
_refine_ls_number_parameters 506
_refine_ls_number_reflns 8026
_refine_ls_number_restraints 21
_refine_ls_restrained_S_all 1.046
_refine_ls_R_factor_all 0.0872
_refine_ls_R_factor_gt 0.0675
_refine_ls_shift/su_max 0
_refine_ls_shift/su_mean 0
_refine_ls_structure_factor_coef Fsqd
_refine_ls_weighting_details 'w=1/[\s^2^(Fo^2^)+(0.0779P)^2^+1.3095P] where P=(Fo^2^+2Fc^2^)/3'
_refine_ls_weighting_scheme calc
_refine_ls_wR_factor_gt 0.171
_refine_ls_wR_factor_ref 0.1909
_reflns_number_gt 5972
_reflns_number_total 8026
_reflns_threshold_expression 'I > 2\s(I)'
_cod_data_source_file dv3024sup1.cif
_cod_data_source_block izbt25dhba
_cod_database_code 2312281
_shelx_estimated_absorpt_t_min 0.955
_shelx_estimated_absorpt_t_max 0.986

loop_
_symmetry_equiv_pos_as_xyz
'x, y, z'
'-x, -y, -z'

loop_
_atom_site_type_symbol
_atom_site_label
_atom_site_fract_x
_atom_site_fract_y
_atom_site_fract_z
_atom_site_U_iso_or_equiv
_atom_site_adp_type
_atom_site_calc_flag
_atom_site_occupancy
_atom_site_disorder_assembly
_atom_site_disorder_group
C C1 0.2112(3) 0.59980(18) 0.42485(14) 0.0394(5) Uani d 1 . .
H H1 0.228948 0.524065 0.444016 0.047 Uiso calc 1 . .
C C2 0.1065(2) 0.61362(17) 0.36000(14) 0.0350(4) Uani d 1 . .
H H2 0.05337 0.548625 0.335013 0.042 Uiso calc 1 . .
C C3 0.0796(2) 0.72412(16) 0.33160(13) 0.0302(4) Uani d 1 . .
C C4 0.1587(2) 0.81679(16) 0.37099(13) 0.0315(4) Uani d 1 . .
H H4 0.141596 0.893651 0.354046 0.038 Uiso calc 1 . .
C C5 0.2624(2) 0.79498(17) 0.43507(14) 0.0332(4) Uani d 1 . .
H H5 0.317352 0.858236 0.461266 0.04 Uiso calc 1 . .
C C6 -0.0350(2) 0.75020(17) 0.26420(15) 0.0349(4) Uani d 1 . .
C C7 -0.2250(4) 0.5985(2) 0.0953(2) 0.0687(9) Uani d 1 . .
C C8 -0.1519(4) 0.4878(2) 0.0876(2) 0.0647(8) Uani d 1 . .
H H8A -0.04954 0.501106 0.076189 0.097 Uiso calc 1 . .
H H8B -0.199055 0.440653 0.04015 0.097 Uiso calc 1 . .
H H8C -0.158024 0.447199 0.141079 0.097 Uiso calc 1 . .
C C9 -0.3335(6) 0.6135(4) 0.0212(3) 0.0541(16) Uani d 0.625(10) A 1
H H9A -0.288822 0.587217 -0.032332 0.065 Uiso calc 0.625(10) A 1
H H9B -0.418717 0.562531 0.028434 0.065 Uiso calc 0.625(10) A 1
C C10 -0.3857(7) 0.7345(6) 0.0110(4) 0.074(2) Uani d 0.625(10) A 1
H H10A -0.461649 0.734997 -0.035398 0.111 Uiso calc 0.625(10) A 1
H H10B -0.304234 0.784378 -0.002877 0.111 Uiso calc 0.625(10) A 1
H H10C -0.425497 0.763312 0.064652 0.111 Uiso calc 0.625(10) A 1
C C11 0.6568(2) 0.73609(16) 0.68602(14) 0.0332(4) Uani d 1 . .
C C12 0.7330(2) 0.83240(17) 0.72385(17) 0.0407(5) Uani d 1 . .
C C13 0.8377(3) 0.81677(18) 0.78881(18) 0.0451(6) Uani d 1 . .
H H13 0.89199 0.881548 0.813175 0.054 Uiso calc 1 . .
C C14 0.8644(3) 0.70739(19) 0.81880(17) 0.0423(5) Uani d 1 . .
H H14 0.936431 0.697752 0.863681 0.051 Uiso calc 1 . .
C C15 0.7863(2) 0.61188(16) 0.78356(14) 0.0337(4) Uani d 1 . .
C C16 0.6847(2) 0.62589(16) 0.71685(13) 0.0318(4) Uani d 1 . .
H H16 0.633109 0.560325 0.69155 0.038 Uiso calc 1 . .
C C17 0.5472(3) 0.75068(18) 0.61543(14) 0.0375(5) Uani d 1 . .
C C18 0.2402(2) 0.30223(17) 0.56766(15) 0.0378(5) Uani d 1 . .
H H18 0.184874 0.361575 0.541748 0.045 Uiso calc 1 . .
C C19 0.3424(2) 0.33290(17) 0.63206(15) 0.0373(5) Uani d 1 . .
H H19 0.358276 0.411827 0.649888 0.045 Uiso calc 1 . .
C C20 0.4225(2) 0.24569(17) 0.67075(16) 0.0365(5) Uani d 1 . .
C C21 0.3967(2) 0.13173(17) 0.64134(17) 0.0411(5) Uani d 1 . .
H H21 0.450213 0.070407 0.665901 0.049 Uiso calc 1 . .
C C22 0.2930(3) 0.10924(18) 0.57636(16) 0.0430(5) Uani d 1 . .
H H22 0.275925 0.031203 0.556543 0.052 Uiso calc 1 . .
C C23 0.5371(2) 0.28117(18) 0.73810(17) 0.0405(5) Uani d 1 . .
C C24 0.7335(3) 0.1562(2) 0.9060(2) 0.0587(7) Uani d 1 . .
C C25 0.6514(4) 0.0440(2) 0.9189(2) 0.0685(9) Uani d 1 . .
H H25A 0.698797 0.00369 0.966535 0.103 Uiso calc 1 . .
H H25B 0.550861 0.061286 0.931974 0.103 Uiso calc 1 . .
H H25C 0.651695 -0.005447 0.866372 0.103 Uiso calc 1 . .
C C26 0.8651(4) 0.1869(3) 0.9665(3) 0.0792(10) Uani d 1 . .
H H26A 0.896188 0.267519 0.957394 0.095 Uiso calc 1 B 1
H H26B 0.836178 0.183245 1.026426 0.095 Uiso calc 1 B 1
C C27A 0.9875(6) 0.1110(6) 0.9547(4) 0.108(2) Uani d 0.773(9) C 1
H H27A 1.068248 0.135148 0.995175 0.161 Uiso calc 0.773(9) C 1
H H27B 0.958489 0.031188 0.964948 0.161 Uiso calc 0.773(9) C 1
H H27C 1.018548 0.11553 0.895861 0.161 Uiso calc 0.773(9) C 1
C C27B 0.988(2) 0.239(3) 0.932(2) 0.164(10) Uani d 0.227(9) C 2
H H27D 1.063797 0.254299 0.977489 0.246 Uiso calc 0.227(9) C 2
H H27E 1.025203 0.187517 0.887217 0.246 Uiso calc 0.227(9) C 2
H H27F 0.959234 0.312707 0.906915 0.246 Uiso calc 0.227(9) C 2
C C28 -0.1528(2) 0.21103(17) 0.31637(15) 0.0359(5) Uani d 1 . .
C C29 -0.2306(3) 0.30216(18) 0.28099(18) 0.0444(6) Uani d 1 . .
C C30 -0.3371(3) 0.2784(2) 0.2164(2) 0.0506(6) Uani d 1 . .
H H30 -0.393105 0.339704 0.193844 0.061 Uiso calc 1 . .
C C31 -0.3626(3) 0.1658(2) 0.18448(19) 0.0472(6) Uani d 1 . .
H H31 -0.435107 0.150553 0.139709 0.057 Uiso calc 1 . .
C C32 -0.2823(2) 0.07531(17) 0.21785(15) 0.0374(5) Uani d 1 . .
C C33 -0.1794(2) 0.09764(17) 0.28375(14) 0.0342(4) Uani d 1 . .
H H33 -0.125851 0.035639 0.307325 0.041 Uiso calc 1 . .
C C34 -0.0415(3) 0.23411(18) 0.38673(15) 0.0394(5) Uani d 1 . .
N N1 0.2889(2) 0.68817(15) 0.46199(11) 0.0370(4) Uani d 1 . .
N N2 -0.0756(2) 0.66280(16) 0.20764(14) 0.0439(5) Uani d 1 . .
N N3 -0.1888(3) 0.6817(2) 0.1479(2) 0.0776(9) Uani d 1 . .
N N4 0.2149(2) 0.19217(15) 0.53972(13) 0.0401(4) Uani d 1 . .
N N5 0.5822(2) 0.20013(16) 0.79252(15) 0.0432(5) Uani d 1 . .
N N6 0.7001(2) 0.22903(18) 0.84909(16) 0.0526(6) Uani d 1 . .
O O1 -0.08959(17) 0.84598(13) 0.26287(12) 0.0440(4) Uani d 1 . .
O O2 0.49050(19) 0.65507(13) 0.58071(10) 0.0423(4) Uani d 1 . .
H H2B 0.423495 0.670814 0.544597 0.063 Uiso calc 1 . .
O O3 0.51263(19) 0.84794(13) 0.59033(11) 0.0456(4) Uani d 1 . .
O O4 0.7059(2) 0.94157(13) 0.69790(14) 0.0548(5) Uani d 1 . .
H H4A 0.644075 0.938517 0.656275 0.082 Uiso calc 1 . .
O O5 0.81552(18) 0.50542(12) 0.81722(10) 0.0380(4) Uani d 1 . .
O O6 0.58774(19) 0.37970(14) 0.74097(14) 0.0543(5) Uani d 1 . .
O O7 0.0166(2) 0.14267(13) 0.41965(10) 0.0448(4) Uani d 1 . .
H H7 0.080114 0.163181 0.458094 0.067 Uiso calc 1 . .
O O8 -0.0078(2) 0.33425(13) 0.41276(11) 0.0479(4) Uani d 1 . .
O O9 -0.2047(2) 0.41438(14) 0.30888(16) 0.0575(5) Uani d 1 . .
O O10 -0.31118(18) -0.03452(13) 0.18240(12) 0.0434(4) Uani d 1 . .
C C9A -0.4007(9) 0.6164(8) 0.0684(6) 0.061(3) Uani d 0.375(10) A 2
H H9AA -0.456209 0.542674 0.069361 0.074 Uiso calc 0.375(10) A 2
H H9AB -0.444497 0.674963 0.106875 0.074 Uiso calc 0.375(10) A 2
C C10A -0.3944(13) 0.6563(13) -0.0178(11) 0.099(5) Uani d 0.375(10) A 2
H H10D -0.355335 0.595055 -0.054862 0.149 Uiso calc 0.375(10) A 2
H H10E -0.331215 0.725178 -0.017286 0.149 Uiso calc 0.375(10) A 2
H H10F -0.492491 0.67574 -0.039729 0.149 Uiso calc 0.375(10) A 2
H H2A -0.020(3) 0.600(2) 0.2030(16) 0.044(7) Uiso d 1 . .
H H5B 0.742(3) 0.460(3) 0.7997(19) 0.061(9) Uiso d 1 . .
H H5A 0.526(4) 0.137(3) 0.798(2) 0.075(10) Uiso d 1 . .
H H9 -0.134(5) 0.409(4) 0.349(3) 0.127(19) Uiso d 1 . .
H H10 -0.239(4) -0.082(3) 0.207(2) 0.088(12) Uiso d 1 . .

loop_
_atom_site_aniso_label
_atom_site_aniso_U_11
_atom_site_aniso_U_22
_atom_site_aniso_U_33
_atom_site_aniso_U_12
_atom_site_aniso_U_13
_atom_site_aniso_U_23
C1 0.0562(14) 0.0226(9) 0.0405(11) 0.0040(9) 0.0094(10) 0.0040(8)
C2 0.0423(11) 0.0194(9) 0.0440(11) -0.0030(8) 0.0112(9) -0.0006(8)
C3 0.0279(9) 0.0205(8) 0.0426(11) 0.0002(7) 0.0084(8) -0.0016(7)
C4 0.0312(10) 0.0189(8) 0.0445(11) -0.0001(7) 0.0042(8) 0.0002(7)
C5 0.0351(10) 0.0232(9) 0.0413(11) 0.0015(7) 0.0046(8) -0.0025(8)
C6 0.0260(9) 0.0240(9) 0.0542(12) 0.0000(7) 0.0027(8) -0.0049(8)
C7 0.079(2) 0.0343(13) 0.088(2) -0.0137(13) -0.0413(17) 0.0059(13)
C8 0.082(2) 0.0470(15) 0.0618(17) -0.0132(14) -0.0140(15) -0.0107(13)
C9 0.061(3) 0.050(3) 0.049(3) -0.003(2) -0.015(2) -0.002(2)
C10 0.084(4) 0.072(4) 0.061(3) 0.034(3) -0.028(3) -0.019(3)
C11 0.0362(10) 0.0217(9) 0.0433(11) 0.0021(7) 0.0127(9) 0.0043(8)
C12 0.0391(11) 0.0177(9) 0.0670(15) 0.0003(8) 0.0160(10) 0.0042(9)
C13 0.0375(12) 0.0206(9) 0.0765(17) -0.0053(8) 0.0063(11) -0.0077(10)
C14 0.0366(11) 0.0285(10) 0.0609(14) 0.0004(8) 0.0001(10) -0.0061(9)
C15 0.0353(10) 0.0207(9) 0.0454(11) 0.0022(7) 0.0065(9) 0.0010(8)
C16 0.0363(10) 0.0188(8) 0.0409(10) -0.0005(7) 0.0085(8) 0.0002(7)
C17 0.0461(12) 0.0264(10) 0.0420(11) 0.0065(8) 0.0156(9) 0.0077(8)
C18 0.0384(11) 0.0240(9) 0.0521(13) -0.0012(8) 0.0112(9) 0.0034(8)
C19 0.0325(10) 0.0203(9) 0.0599(13) -0.0018(7) 0.0092(9) 0.0025(8)
C20 0.0283(10) 0.0203(9) 0.0622(14) -0.0010(7) 0.0111(9) 0.0056(8)
C21 0.0371(11) 0.0210(9) 0.0670(15) 0.0033(8) 0.0162(10) 0.0031(9)
C22 0.0515(14) 0.0219(9) 0.0568(14) -0.0028(9) 0.0186(11) -0.0025(9)
C23 0.0272(10) 0.0242(10) 0.0710(15) 0.0001(8) 0.0059(10) 0.0094(9)
C24 0.0481(15) 0.0388(13) 0.090(2) 0.0071(11) -0.0034(14) 0.0163(13)
C25 0.070(2) 0.0406(14) 0.095(2) -0.0018(13) -0.0085(17) 0.0245(15)
C26 0.0548(18) 0.0601(19) 0.121(3) -0.0008(14) -0.0222(18) 0.0203(19)
C27A 0.073(3) 0.102(5) 0.141(5) 0.020(3) -0.035(3) -0.012(4)
C27B 0.123(16) 0.15(2) 0.23(2) -0.035(14) 0.033(15) 0.029(18)
C28 0.0381(11) 0.0217(9) 0.0493(12) -0.0007(8) 0.0181(9) -0.0002(8)
C29 0.0423(12) 0.0195(9) 0.0737(16) 0.0003(8) 0.0236(11) 0.0043(9)
C30 0.0376(12) 0.0274(11) 0.0890(19) 0.0049(9) 0.0128(12) 0.0173(11)
C31 0.0340(11) 0.0331(11) 0.0755(17) -0.0022(9) 0.0033(11) 0.0152(11)
C32 0.0324(10) 0.0243(9) 0.0562(13) -0.0017(8) 0.0072(9) 0.0035(9)
C33 0.0339(10) 0.0210(9) 0.0488(12) 0.0001(7) 0.0114(9) 0.0022(8)
C34 0.0510(13) 0.0240(9) 0.0446(12) -0.0058(9) 0.0204(10) -0.0036(8)
N1 0.0463(10) 0.0283(9) 0.0368(9) 0.0069(7) 0.0054(8) 0.0010(7)
N2 0.0381(10) 0.0248(9) 0.0662(13) 0.0025(7) -0.0114(9) -0.0091(8)
N3 0.0660(16) 0.0400(12) 0.119(2) 0.0099(11) -0.0517(16) -0.0155(13)
N4 0.0460(11) 0.0268(9) 0.0483(10) -0.0054(7) 0.0136(8) -0.0004(7)
N5 0.0358(10) 0.0251(9) 0.0693(13) -0.0005(7) 0.0021(9) 0.0120(8)
N6 0.0353(10) 0.0390(11) 0.0839(16) -0.0011(8) -0.0041(10) 0.0178(10)
O1 0.0360(8) 0.0258(7) 0.0684(11) 0.0074(6) -0.0066(7) -0.0091(7)
O2 0.0569(10) 0.0297(8) 0.0402(8) 0.0081(7) -0.0009(7) 0.0035(6)
O3 0.0568(10) 0.0285(8) 0.0539(10) 0.0121(7) 0.0133(8) 0.0144(7)
O4 0.0524(11) 0.0180(7) 0.0956(15) -0.0001(7) 0.0130(10) 0.0095(8)
O5 0.0407(8) 0.0225(7) 0.0498(9) -0.0005(6) -0.0052(7) 0.0021(6)
O6 0.0416(9) 0.0256(8) 0.0951(14) -0.0106(7) -0.0117(9) 0.0181(8)
O7 0.0642(11) 0.0259(7) 0.0438(9) -0.0065(7) 0.0033(8) -0.0013(6)
O8 0.0626(11) 0.0245(7) 0.0569(10) -0.0098(7) 0.0181(8) -0.0092(7)
O9 0.0582(12) 0.0171(7) 0.0991(16) 0.0008(7) 0.0220(11) 0.0012(8)
O10 0.0389(9) 0.0258(7) 0.0644(11) -0.0019(6) -0.0071(8) 0.0010(7)
C9A 0.052(5) 0.080(6) 0.050(5) 0.005(4) -0.005(4) -0.025(4)
C10A 0.073(7) 0.097(10) 0.131(12) -0.001(6) -0.001(7) 0.059(9)

loop_
_atom_type_symbol
_atom_type_description
_atom_type_scat_dispersion_real
_atom_type_scat_dispersion_imag
_atom_type_scat_source
C C 0.0033 0.0016 'International Tables Vol C Tables 4.2.6.8 and 6.1.1.4'
H H 0 0 'International Tables Vol C Tables 4.2.6.8 and 6.1.1.4'
N N 0.0061 0.0033 'International Tables Vol C Tables 4.2.6.8 and 6.1.1.4'
O O 0.0106 0.006 'International Tables Vol C Tables 4.2.6.8 and 6.1.1.4'

loop_
_geom_angle_atom_site_label_1
_geom_angle_atom_site_label_2
_geom_angle_atom_site_label_3
_geom_angle_site_symmetry_1
_geom_angle_site_symmetry_3
_geom_angle
_geom_angle_publ_flag
N1 C1 C2 . . 122.84(19) ?
N1 C1 H1 . . 118.6 ?
C2 C1 H1 . . 118.6 ?
C1 C2 C3 . . 119.01(19) ?
C1 C2 H2 . . 120.5 ?
C3 C2 H2 . . 120.5 ?
C2 C3 C4 . . 118.4(2) ?
C2 C3 C6 . . 123.74(18) ?
C4 C3 C6 . . 117.78(17) ?
C5 C4 C3 . . 118.75(18) ?
C5 C4 H4 . . 120.6 ?
C3 C4 H4 . . 120.6 ?
N1 C5 C4 . . 122.76(19) ?
N1 C5 H5 . . 118.6 ?
C4 C5 H5 . . 118.6 ?
O1 C6 N2 . . 123.0(2) ?
O1 C6 C3 . . 120.31(19) ?
N2 C6 C3 . . 116.69(18) ?
N3 C7 C8 . . 126.1(3) ?
N3 C7 C9 . . 121.6(3) ?
C8 C7 C9 . . 111.3(3) ?
N3 C7 C9A . . 105.9(4) ?
C8 C7 C9A . . 123.6(4) ?
C7 C8 H8A . . 109.5 ?
C7 C8 H8B . . 109.5 ?
H8A C8 H8B . . 109.5 ?
C7 C8 H8C . . 109.5 ?
H8A C8 H8C . . 109.5 ?
H8B C8 H8C . . 109.5 ?
C10 C9 C7 . . 115.1(4) ?
C10 C9 H9A . . 108.5 ?
C7 C9 H9A . . 108.5 ?
C10 C9 H9B . . 108.5 ?
C7 C9 H9B . . 108.5 ?
H9A C9 H9B . . 107.5 ?
C9 C10 H10A . . 109.5 ?
C9 C10 H10B . . 109.5 ?
H10A C10 H10B . . 109.5 ?
C9 C10 H10C . . 109.5 ?
H10A C10 H10C . . 109.5 ?
H10B C10 H10C . . 109.5 ?
C12 C11 C16 . . 119.4(2) ?
C12 C11 C17 . . 120.30(18) ?
C16 C11 C17 . . 120.32(19) ?
O4 C12 C13 . . 119.1(2) ?
O4 C12 C11 . . 121.4(2) ?
C13 C12 C11 . . 119.49(19) ?
C12 C13 C14 . . 120.6(2) ?
C12 C13 H13 . . 119.7 ?
C14 C13 H13 . . 119.7 ?
C13 C14 C15 . . 120.3(2) ?
C13 C14 H14 . . 119.8 ?
C15 C14 H14 . . 119.8 ?
C16 C15 O5 . . 122.69(18) ?
C16 C15 C14 . . 119.58(19) ?
O5 C15 C14 . . 117.7(2) ?
C15 C16 C11 . . 120.56(19) ?
C15 C16 H16 . . 119.7 ?
C11 C16 H16 . . 119.7 ?
O3 C17 O2 . . 122.6(2) ?
O3 C17 C11 . . 122.0(2) ?
O2 C17 C11 . . 115.34(17) ?
N4 C18 C19 . . 122.9(2) ?
N4 C18 H18 . . 118.6 ?
C19 C18 H18 . . 118.6 ?
C18 C19 C20 . . 118.57(19) ?
C18 C19 H19 . . 120.7 ?
C20 C19 H19 . . 120.7 ?
C21 C20 C19 . . 118.4(2) ?
C21 C20 C23 . . 123.8(2) ?
C19 C20 C23 . . 117.71(18) ?
C22 C21 C20 . . 119.0(2) ?
C22 C21 H21 . . 120.5 ?
C20 C21 H21 . . 120.5 ?
N4 C22 C21 . . 122.9(2) ?
N4 C22 H22 . . 118.6 ?
C21 C22 H22 . . 118.6 ?
O6 C23 N5 . . 123.0(2) ?
O6 C23 C20 . . 119.9(2) ?
N5 C23 C20 . . 117.07(19) ?
N6 C24 C25 . . 125.4(3) ?
N6 C24 C26 . . 116.5(3) ?
C25 C24 C26 . . 118.1(3) ?
C24 C25 H25A . . 109.5 ?
C24 C25 H25B . . 109.5 ?
H25A C25 H25B . . 109.5 ?
C24 C25 H25C . . 109.5 ?
H25A C25 H25C . . 109.5 ?
H25B C25 H25C . . 109.5 ?
C27B C26 C24 . . 118.2(14) ?
C27A C26 C24 . . 113.4(4) ?
C27A C26 H26A . . 108.9 ?
C24 C26 H26A . . 108.9 ?
C27A C26 H26B . . 108.9 ?
C24 C26 H26B . . 108.9 ?
H26A C26 H26B . . 107.7 ?
C26 C27A H27A . . 109.5 ?
C26 C27A H27B . . 109.5 ?
H27A C27A H27B . . 109.5 ?
C26 C27A H27C . . 109.5 ?
H27A C27A H27C . . 109.5 ?
H27B C27A H27C . . 109.5 ?
C26 C27B H27D . . 109.5 ?
C26 C27B H27E . . 109.5 ?
H27D C27B H27E . . 109.5 ?
C26 C27B H27F . . 109.5 ?
H27D C27B H27F . . 109.5 ?
H27E C27B H27F . . 109.5 ?
C29 C28 C33 . . 119.6(2) ?
C29 C28 C34 . . 120.31(19) ?
C33 C28 C34 . . 120.1(2) ?
O9 C29 C30 . . 119.1(2) ?
O9 C29 C28 . . 121.5(2) ?
C30 C29 C28 . . 119.4(2) ?
C29 C30 C31 . . 120.6(2) ?
C29 C30 H30 . . 119.7 ?
C31 C30 H30 . . 119.7 ?
C30 C31 C32 . . 120.1(2) ?
C30 C31 H31 . . 119.9 ?
C32 C31 H31 . . 119.9 ?
C33 C32 O10 . . 122.89(19) ?
C33 C32 C31 . . 119.7(2) ?
O10 C32 C31 . . 117.4(2) ?
C32 C33 C28 . . 120.5(2) ?
C32 C33 H33 . . 119.7 ?
C28 C33 H33 . . 119.7 ?
O8 C34 O7 . . 122.9(2) ?
O8 C34 C28 . . 121.6(2) ?
O7 C34 C28 . . 115.43(18) ?
C1 N1 C5 . . 118.24(19) ?
C6 N2 N3 . . 118.15(19) ?
C6 N2 H2A . . 119.9(17) ?
N3 N2 H2A . . 121.0(17) ?
C7 N3 N2 . . 117.1(2) ?
C22 N4 C18 . . 118.3(2) ?
C23 N5 N6 . . 117.11(19) ?
C23 N5 H5A . . 120(2) ?
N6 N5 H5A . . 122(2) ?
C24 N6 N5 . . 116.7(2) ?
C17 O2 H2B . . 109.5 ?
C12 O4 H4A . . 109.5 ?
C15 O5 H5B . . 106(2) ?
C34 O7 H7 . . 109.5 ?
C29 O9 H9 . . 103(3) ?
C32 O10 H10 . . 106(2) ?
C10A C9A C7 . . 101.5(8) ?
C10A C9A H9AA . . 111.5 ?
C7 C9A H9AA . . 111.5 ?
C10A C9A H9AB . . 111.5 ?
C7 C9A H9AB . . 111.5 ?
H9AA C9A H9AB . . 109.3 ?
C9A C10A H10D . . 109.5 ?
C9A C10A H10E . . 109.5 ?
H10D C10A H10E . . 109.5 ?
C9A C10A H10F . . 109.5 ?
H10D C10A H10F . . 109.5 ?
H10E C10A H10F . . 109.5 ?

loop_
_geom_bond_atom_site_label_1
_geom_bond_atom_site_label_2
_geom_bond_site_symmetry_2
_geom_bond_distance
_geom_bond_publ_flag
C1 N1 . 1.334(3) ?
C1 C2 . 1.376(3) ?
C1 H1 . 0.95 ?
C2 C3 . 1.390(3) ?
C2 H2 . 0.95 ?
C3 C4 . 1.391(3) ?
C3 C6 . 1.492(3) ?
C4 C5 . 1.379(3) ?
C4 H4 . 0.95 ?
C5 N1 . 1.342(3) ?
C5 H5 . 0.95 ?
C6 O1 . 1.222(2) ?
C6 N2 . 1.350(3) ?
C7 N3 . 1.268(4) ?
C7 C8 . 1.456(4) ?
C7 C9 . 1.506(5) ?
C7 C9A . 1.667(9) ?
C8 H8A . 0.98 ?
C8 H8B . 0.98 ?
C8 H8C . 0.98 ?
C9 C10 . 1.496(8) ?
C9 H9A . 0.99 ?
C9 H9B . 0.99 ?
C10 H10A . 0.98 ?
C10 H10B . 0.98 ?
C10 H10C . 0.98 ?
C11 C12 . 1.401(3) ?
C11 C16 . 1.402(3) ?
C11 C17 . 1.471(3) ?
C12 O4 . 1.363(2) ?
C12 C13 . 1.381(4) ?
C13 C14 . 1.387(3) ?
C13 H13 . 0.95 ?
C14 C15 . 1.388(3) ?
C14 H14 . 0.95 ?
C15 C16 . 1.378(3) ?
C15 O5 . 1.382(2) ?
C16 H16 . 0.95 ?
C17 O3 . 1.245(2) ?
C17 O2 . 1.302(3) ?
C18 N4 . 1.341(3) ?
C18 C19 . 1.373(3) ?
C18 H18 . 0.95 ?
C19 C20 . 1.395(3) ?
C19 H19 . 0.95 ?
C20 C21 . 1.390(3) ?
C20 C23 . 1.491(3) ?
C21 C22 . 1.371(4) ?
C21 H21 . 0.95 ?
C22 N4 . 1.334(3) ?
C22 H22 . 0.95 ?
C23 O6 . 1.224(3) ?
C23 N5 . 1.345(3) ?
C24 N6 . 1.278(3) ?
C24 C25 . 1.519(4) ?
C24 C26 . 1.526(4) ?
C25 H25A . 0.98 ?
C25 H25B . 0.98 ?
C25 H25C . 0.98 ?
C26 C27B . 1.419(11) ?
C26 C27A . 1.450(6) ?
C26 H26A . 0.99 ?
C26 H26B . 0.99 ?
C27A H27A . 0.98 ?
C27A H27B . 0.98 ?
C27A H27C . 0.98 ?
C27B H27D . 0.98 ?
C27B H27E . 0.98 ?
C27B H27F . 0.98 ?
C28 C29 . 1.397(3) ?
C28 C33 . 1.400(3) ?
C28 C34 . 1.475(3) ?
C29 O9 . 1.365(3) ?
C29 C30 . 1.385(4) ?
C30 C31 . 1.387(3) ?
C30 H30 . 0.95 ?
C31 C32 . 1.391(3) ?
C31 H31 . 0.95 ?
C32 C33 . 1.376(3) ?
C32 O10 . 1.381(3) ?
C33 H33 . 0.95 ?
C34 O8 . 1.241(2) ?
C34 O7 . 1.303(3) ?
N2 N3 . 1.386(3) ?
N2 H2A . 0.89(3) ?
N5 N6 . 1.391(3) ?
N5 H5A . 0.90(4) ?
O2 H2B . 0.84 ?
O4 H4A . 0.84 ?
O5 H5B . 0.88(3) ?
O7 H7 . 0.84 ?
O9 H9 . 0.88(5) ?
O10 H10 . 0.95(4) ?
C9A C10A . 1.446(18) ?
C9A H9AA . 0.99 ?
C9A H9AB . 0.99 ?
C10A H10D . 0.98 ?
C10A H10E . 0.98 ?
C10A H10F . 0.98 ?

loop_
_geom_torsion_atom_site_label_1
_geom_torsion_atom_site_label_2
_geom_torsion_atom_site_label_3
_geom_torsion_atom_site_label_4
_geom_torsion_site_symmetry_1
_geom_torsion_site_symmetry_2
_geom_torsion_site_symmetry_3
_geom_torsion_site_symmetry_4
_geom_torsion
_geom_torsion_publ_flag
N1 C1 C2 C3 . . . . -0.1(3) ?
C1 C2 C3 C4 . . . . -0.9(3) ?
C1 C2 C3 C6 . . . . -177.54(19) ?
C2 C3 C4 C5 . . . . 1.4(3) ?
C6 C3 C4 C5 . . . . 178.25(18) ?
C3 C4 C5 N1 . . . . -1.0(3) ?
C2 C3 C6 O1 . . . . 153.6(2) ?
C4 C3 C6 O1 . . . . -23.1(3) ?
C2 C3 C6 N2 . . . . -25.0(3) ?
C4 C3 C6 N2 . . . . 158.3(2) ?
N3 C7 C9 C10 . . . . 4.3(7) ?
C8 C7 C9 C10 . . . . -164.9(5) ?
C16 C11 C12 O4 . . . . -177.7(2) ?
C17 C11 C12 O4 . . . . 1.4(3) ?
C16 C11 C12 C13 . . . . 2.2(3) ?
C17 C11 C12 C13 . . . . -178.6(2) ?
O4 C12 C13 C14 . . . . 177.7(2) ?
C11 C12 C13 C14 . . . . -2.3(4) ?
C12 C13 C14 C15 . . . . 0.2(4) ?
C13 C14 C15 C16 . . . . 1.8(3) ?
C13 C14 C15 O5 . . . . -178.7(2) ?
O5 C15 C16 C11 . . . . 178.74(18) ?
C14 C15 C16 C11 . . . . -1.8(3) ?
C12 C11 C16 C15 . . . . -0.2(3) ?
C17 C11 C16 C15 . . . . -179.35(19) ?
C12 C11 C17 O3 . . . . -4.1(3) ?
C16 C11 C17 O3 . . . . 175.05(19) ?
C12 C11 C17 O2 . . . . 175.17(19) ?
C16 C11 C17 O2 . . . . -5.7(3) ?
N4 C18 C19 C20 . . . . -0.7(3) ?
C18 C19 C20 C21 . . . . 1.0(3) ?
C18 C19 C20 C23 . . . . 177.6(2) ?
C19 C20 C21 C22 . . . . -0.7(3) ?
C23 C20 C21 C22 . . . . -177.1(2) ?
C20 C21 C22 N4 . . . . 0.0(3) ?
C21 C20 C23 O6 . . . . 155.2(2) ?
C19 C20 C23 O6 . . . . -21.2(3) ?
C21 C20 C23 N5 . . . . -23.4(3) ?
C19 C20 C23 N5 . . . . 160.2(2) ?
N6 C24 C26 C27B . . . . -39.4(16) ?
C25 C24 C26 C27B . . . . 141.7(16) ?
N6 C24 C26 C27A . . . . -112.4(5) ?
C25 C24 C26 C27A . . . . 68.7(5) ?
C33 C28 C29 O9 . . . . -177.8(2) ?
C34 C28 C29 O9 . . . . 1.3(3) ?
C33 C28 C29 C30 . . . . 2.5(3) ?
C34 C28 C29 C30 . . . . -178.4(2) ?
O9 C29 C30 C31 . . . . 177.7(2) ?
C28 C29 C30 C31 . . . . -2.6(4) ?
C29 C30 C31 C32 . . . . 0.8(4) ?
C30 C31 C32 C33 . . . . 1.2(4) ?
C30 C31 C32 O10 . . . . -179.0(2) ?
O10 C32 C33 C28 . . . . 178.92(19) ?
C31 C32 C33 C28 . . . . -1.2(3) ?
C29 C28 C33 C32 . . . . -0.6(3) ?
C34 C28 C33 C32 . . . . -179.67(19) ?
C29 C28 C34 O8 . . . . -4.4(3) ?
C33 C28 C34 O8 . . . . 174.6(2) ?
C29 C28 C34 O7 . . . . 174.84(19) ?
C33 C28 C34 O7 . . . . -6.1(3) ?
C2 C1 N1 C5 . . . . 0.5(3) ?
C4 C5 N1 C1 . . . . 0.0(3) ?
O1 C6 N2 N3 . . . . -2.9(4) ?
C3 C6 N2 N3 . . . . 175.6(2) ?
C8 C7 N3 N2 . . . . -4.9(6) ?
C9 C7 N3 N2 . . . . -172.5(4) ?
C9A C7 N3 N2 . . . . 152.1(5) ?
C6 N2 N3 C7 . . . . 179.9(3) ?
C21 C22 N4 C18 . . . . 0.4(3) ?
C19 C18 N4 C22 . . . . 0.0(3) ?
O6 C23 N5 N6 . . . . -5.6(4) ?
C20 C23 N5 N6 . . . . 173.0(2) ?
C25 C24 N6 N5 . . . . -2.7(5) ?
C26 C24 N6 N5 . . . . 178.5(3) ?
C23 N5 N6 C24 . . . . 173.4(3) ?
N3 C7 C9A C10A . . . . 106.4(9) ?
C8 C7 C9A C10A . . . . -95.9(9) ?

_cod_database_fobs_code 2312281
